data_7248702
loop_
_publ_author_name
'Dudko, Ekaterina M.'
'Buikin, Petr A.'
'Ilyukhin, Andey B.'
'Korlyukov, Alexander A.'
'Dorovatovskii, Pavel V.'
'Simonenko, Nikolai P.'
'Kotov, Vitalii Yu.'

_publ_section_title
;
 Thermal decomposition of DMSO or DMF solvates: an advanced method for
 obtaining new hybrid bismuth(iii) halides
;
_journal_issue 26
_journal_name_full CrystEngComm
_journal_page_first 3490
_journal_page_last 3500
_journal_paper_doi 10.1039/D4CE00279B
_journal_volume 26
_journal_year 2024
_chemical_formula_moiety 'Bi I6, I, 2(C18 H18 N2), 3[C3NOH7]'
_chemical_formula_sum 'C45 H57 Bi I7 N7 O3'
_chemical_formula_weight 1841.25
_space_group_crystal_system monoclinic
_space_group_IT_number 12
_space_group_name_Hall '-C 2y'
_space_group_name_H-M_alt 'C 1 2/m 1'
_atom_sites_solution_hydrogens geom
_atom_sites_solution_primary dual
_audit_creation_date 2024-05-22
_audit_creation_method
;
Olex2 1.5
(compiled 2024.02.16 svn.r378c4104 for OlexSys, GUI svn.r6928)
;
_audit_update_record
;
2024-05-22 deposited with the CCDC.	2024-05-27 downloaded from the CCDC.
;
_cell_angle_alpha 90
_cell_angle_beta 121.690(2)
_cell_angle_gamma 90
_cell_formula_units_Z 2
_cell_length_a 17.3495(14)
_cell_length_b 14.7084(12)
_cell_length_c 13.8354(11)
_cell_measurement_reflns_used 9992
_cell_measurement_temperature 150(2)
_cell_measurement_theta_max 29.97
_cell_measurement_theta_min 2.36
_cell_volume 3004.2(4)
_computing_cell_refinement 'Bruker SAINT'
_computing_data_collection 'Bruker APEX3'
_computing_data_reduction 'Bruker SAINT'
_computing_molecular_graphics 'Olex2 1.5 (Dolomanov et al., 2009)'
_computing_publication_material 'Olex2 1.5 (Dolomanov et al., 2009)'
_computing_structure_refinement 'XL  (Sheldrick, 2008)'
_computing_structure_solution 'SHELXT 2018/2 (Sheldrick, 2018)'
_diffrn_ambient_temperature 150(2)
_diffrn_measured_fraction_theta_full 0.995
_diffrn_measured_fraction_theta_max 0.996
_diffrn_measurement_device_type 'Bruker AXS D8 VENTURE PHOTON III C14 IuS 3.0'
_diffrn_measurement_method '\w scans'
_diffrn_radiation_type MoK\a
_diffrn_radiation_wavelength 0.71073
_diffrn_reflns_av_R_equivalents 0.0232
_diffrn_reflns_av_unetI/netI 0.0147
_diffrn_reflns_Laue_measured_fraction_full 0.995
_diffrn_reflns_Laue_measured_fraction_max 0.996
_diffrn_reflns_limit_h_max 22
_diffrn_reflns_limit_h_min -22
_diffrn_reflns_limit_k_max 18
_diffrn_reflns_limit_k_min -18
_diffrn_reflns_limit_l_max 17
_diffrn_reflns_limit_l_min -17
_diffrn_reflns_number 20006
_diffrn_reflns_point_group_measured_fraction_full 0.995
_diffrn_reflns_point_group_measured_fraction_max 0.996
_diffrn_reflns_theta_full 25.242
_diffrn_reflns_theta_max 27.101
_diffrn_reflns_theta_min 2.365
_exptl_absorpt_coefficient_mu 6.571
_exptl_absorpt_correction_T_max 0.182
_exptl_absorpt_correction_T_min 0.032
_exptl_absorpt_correction_type multi-scan
_exptl_absorpt_process_details
;
 SADABS 2016/2: Krause, L., Herbst-Irmer, R., Sheldrick G.M. & Stalke D.,
 J. Appl. Cryst. 48 (2015) 3-10
;
_exptl_crystal_colour orange
_exptl_crystal_colour_primary orange
_exptl_crystal_density_diffrn 2.035
_exptl_crystal_description block
_exptl_crystal_F_000 1708
_exptl_crystal_size_max 0.12
_exptl_crystal_size_mid 0.1
_exptl_crystal_size_min 0.06
_refine_diff_density_max 1.427
_refine_diff_density_min -0.713
_refine_diff_density_rms 0.138
_refine_ls_extinction_method none
_refine_ls_goodness_of_fit_ref 1.046
_refine_ls_hydrogen_treatment constr
_refine_ls_matrix_type full
_refine_ls_number_parameters 142
_refine_ls_number_reflns 3441
_refine_ls_number_restraints 18
_refine_ls_restrained_S_all 1.044
_refine_ls_R_factor_all 0.0440
_refine_ls_R_factor_gt 0.0417
_refine_ls_shift/su_max 0.000
_refine_ls_shift/su_mean 0.000
_refine_ls_structure_factor_coef Fsqd
_refine_ls_weighting_details 'w=1/[\s^2^(Fo^2^)+(0.0731P)^2^+8.7703P] where P=(Fo^2^+2Fc^2^)/3'
_refine_ls_weighting_scheme calc
_refine_ls_wR_factor_gt 0.1186
_refine_ls_wR_factor_ref 0.1213
_reflns_Friedel_coverage 0.000
_reflns_number_gt 3189
_reflns_number_total 3441
_reflns_threshold_expression 'I > 2\s(I)'
_cod_data_source_file d4ce00279b2.cif
_cod_data_source_block shelx_CCDC5
_cod_depositor_comments 'Adding full bibliography for 7248691--7248702.cif.'
_cod_database_code 7248702
_shelxl_version_number 2014/6
_shelx_space_group_comment
;
The symmetry employed for this shelxl refinement is uniquely defined
by the following loop, which should always be used as a source of
symmetry information in preference to the above space-group names.
They are only intended as comments.
;
_shelx_estimated_absorpt_t_max 0.694
_shelx_estimated_absorpt_t_min 0.506
_olex2_refinement_description
;
1. Fixed Uiso
 At 1.2 times of:
  All C(H) groups, All C(H,H) groups
2. Restrained distances
 C13-C1 \\sim C12-C1
 with sigma of 0.02
 C8-C00A \\sim C7-C00A
 with sigma of 0.02
 C2A-C007 \\sim C4A-C007
 with sigma of 0.02
 C2-C0 \\sim C4-C0
 with sigma of 0.02
 C1-C007 \\sim C00A-C0
 with sigma of 0.02
 N0-C00A \\sim N1-C1
 with sigma of 0.02
 Bi01-I005 \\sim Bi01-I1
 with sigma of 0.02
 C4A-C2A_$1 \\sim C2A_$1-C007_$1 \\sim C4A_$1-C007_$1 \\sim C4A_$1-C2A
 with sigma of 0.02
 C2-C0 \\sim C4_$1-C2 \\sim C4-C0 \\sim C4-C2_$1
 with sigma of 0.02
3. Uiso/Uaniso restraints and constraints
Uanis(C0) = Uanis(C007)
Uanis(C4) = Uanis(C4A)
Uanis(C2A) = Uanis(C2)
Uanis(N0) = Uanis(N1)
Uanis(C8) = Uanis(C13)
Uanis(C3) = Uanis(C9)
Uanis(C5) = Uanis(C10)
Uanis(C11) = Uanis(C6)
Uanis(C7) = Uanis(C12)
Uanis(C4A) = Uanis(C4)
Uanis(C2) = Uanis(C2A)
Uanis(C1) = Uanis(C00A)
Uanis(C007) = Uanis(C0)
4. Others
 Sof(I0)=0.5*(1-FVAR(2))
 Sof(I004)=0.5*FVAR(2)
 Sof(I1)=0.5*(1-FVAR(3))
 Sof(I005)=0.5*FVAR(3)
 Fixed Sof: C007(0.5) C00A(0.5) H00A(0.5) H00B(0.5) C8(0.5) H8(0.5) C3(0.5)
 H3(0.5) C5(0.5) H5(0.5) C6(0.5) H6(0.5) C7(0.5) H7(0.5) N0(0.5) C2(0.5)
 H2(0.5) C4(0.5) H4(0.5) C2A(0.5) H2A(0.5) C4A(0.5) H4A(0.5) C0(0.5) C1(0.5)
 H1A(0.5) H1B(0.5) C13(0.5) H13(0.5) C9(0.5) H9(0.5) C10(0.5) H10(0.5) C11(0.5)
 H11(0.5) C12(0.5) H12(0.5) N1(0.5)
5.a Secondary CH2 refined with riding coordinates:
 C00A(H00A,H00B), C1(H1A,H1B)
5.b Aromatic/amide H refined with riding coordinates:
 C8(H8), C3(H3), C5(H5), C6(H6), C7(H7), C2(H2), C4(H4), C2A(H2A), C4A(H4A),
 C13(H13), C9(H9), C10(H10), C11(H11), C12(H12)
5.c Fitted hexagon refined as free rotating group:
 C8(C3,C5,C6,C7,N0), C13(C9,C10,C11,C12,N1)
;
_smtbx_masks_special_details
;
A solvent mask was calculated and 250 electrons were 
found in a volume of 882\%A^3^ in 1 void per unit cell. 
This is consistent with the presence of 
3[C3NOH7] per formula unit 
which account for 240 electrons 
per unit cell.
;
_smtbx_masks_void_probe_radius 1.2
_smtbx_masks_void_truncation_radius 1.2
_olex2_submission_special_instructions 'No special instructions were received'

loop_
_space_group_symop_operation_xyz
'x, y, z'
'-x, y, -z'
'x+1/2, y+1/2, z'
'-x+1/2, y+1/2, -z'
'-x, -y, -z'
'x, -y, z'
'-x+1/2, -y+1/2, -z'
'x+1/2, -y+1/2, z'

loop_
_atom_site_label
_atom_site_type_symbol
_atom_site_fract_x
_atom_site_fract_y
_atom_site_fract_z
_atom_site_U_iso_or_equiv
_atom_site_adp_type
_atom_site_occupancy
_atom_site_site_symmetry_order
_atom_site_calc_flag
_atom_site_refinement_flags_posn
_atom_site_refinement_flags_adp
_atom_site_refinement_flags_occupancy
_atom_site_disorder_assembly
_atom_site_disorder_group
Bi01 Bi 0.5000 0.5000 0.5000 0.06295(16) Uani 1 4 d DS T P . .
I002 I 0.29794(3) 0.5000 0.42742(4) 0.06502(17) Uani 1 2 d S T P A .
I003 I 0.0000 0.5000 0.0000 0.0857(3) Uani 1 4 d S T P . .
I004 I 0.5000 0.7037(6) 0.5000 0.064(2) Uani 0.38(4) 2 d S T P A 1
I005 I 0.4476(2) 0.5000 0.2512(4) 0.062(4) Uani 0.34(6) 2 d DS T P A 1
C007 C 0.2472(18) 0.705(3) 0.081(2) 0.079(3) Uani 0.5 1 d D . P B 1
C00A C 0.2526(10) 0.6569(12) 0.1937(12) 0.070(4) Uani 0.5 1 d D . P C 2
H00A H 0.2237 0.5962 0.1725 0.084 Uiso 0.5 1 calc R U P C 2
H00B H 0.3178 0.6485 0.2512 0.084 Uiso 0.5 1 calc R U P C 2
C8 C 0.2497(7) 0.7941(7) 0.2942(10) 0.083(3) Uani 0.5 1 d DG . P C 2
H8 H 0.3017 0.8160 0.2954 0.100 Uiso 0.5 1 calc R U P C 2
C3 C 0.2127(8) 0.8442(6) 0.3454(10) 0.088(3) Uani 0.5 1 d G . P C 2
H3 H 0.2394 0.9003 0.3815 0.106 Uiso 0.5 1 calc R U P C 2
C5 C 0.1366(9) 0.8122(9) 0.3437(11) 0.095(2) Uani 0.5 1 d G . P C 2
H5 H 0.1114 0.8464 0.3787 0.114 Uiso 0.5 1 calc R U P C 2
C6 C 0.0975(7) 0.7301(9) 0.2908(12) 0.099(6) Uani 0.5 1 d G . P C 2
H6 H 0.0455 0.7082 0.2897 0.119 Uiso 0.5 1 calc R U P C 2
C7 C 0.1345(7) 0.6800(7) 0.2397(11) 0.095(5) Uani 0.5 1 d DG . P C 2
H7 H 0.1078 0.6239 0.2036 0.114 Uiso 0.5 1 calc R U P C 2
N0 N 0.2106(7) 0.7120(7) 0.2414(10) 0.0692(19) Uani 0.5 1 d DG . P C 2
C2 C 0.1678(15) 0.7473(13) -0.0086(16) 0.110(4) Uani 0.5 1 d D . P C 2
H2 H 0.1121 0.7513 -0.0112 0.132 Uiso 0.5 1 calc R U P C 2
C4 C 0.330(2) 0.715(2) 0.103(3) 0.126(7) Uani 0.5 1 d D . P C 2
H4 H 0.3834 0.6975 0.1717 0.151 Uiso 0.5 1 calc R U P C 2
C2A C 0.1779(15) 0.6986(13) -0.0243(17) 0.110(4) Uani 0.5 1 d D . P B 1
H2A H 0.1253 0.6650 -0.0421 0.132 Uiso 0.5 1 calc R U P B 1
C4A C 0.316(2) 0.7591(19) 0.105(3) 0.126(7) Uani 0.5 1 d D . P B 1
H4A H 0.3618 0.7682 0.1822 0.151 Uiso 0.5 1 calc R U P B 1
C0 C 0.2419(16) 0.704(3) 0.089(2) 0.079(3) Uani 0.5 1 d D . P C 2
C1 C 0.2169(10) 0.6499(13) 0.1493(11) 0.070(4) Uani 0.5 1 d D . P B 1
H1A H 0.1641 0.6121 0.0964 0.084 Uiso 0.5 1 calc R U P B 1
H1B H 0.2666 0.6083 0.2012 0.084 Uiso 0.5 1 calc R U P B 1
C13 C 0.2604(5) 0.7482(7) 0.3146(9) 0.083(3) Uani 0.5 1 d DG . P B 1
H13 H 0.3222 0.7399 0.3382 0.100 Uiso 0.5 1 calc R U P B 1
C9 C 0.2378(7) 0.8017(8) 0.3789(8) 0.088(3) Uani 0.5 1 d G . P B 1
H9 H 0.2841 0.8300 0.4464 0.106 Uiso 0.5 1 calc R U P B 1
C10 C 0.1474(8) 0.8138(9) 0.3445(10) 0.095(2) Uani 0.5 1 d G . P B 1
H10 H 0.1319 0.8504 0.3884 0.114 Uiso 0.5 1 calc R U P B 1
C11 C 0.0796(6) 0.7724(10) 0.2457(11) 0.099(6) Uani 0.5 1 d G . P B 1
H11 H 0.0179 0.7807 0.2222 0.119 Uiso 0.5 1 calc R U P B 1
C12 C 0.1023(6) 0.7189(9) 0.1814(9) 0.095(5) Uani 0.5 1 d DG . P B 1
H12 H 0.0560 0.6906 0.1139 0.114 Uiso 0.5 1 calc R U P B 1
N1 N 0.1926(7) 0.7068(7) 0.2158(9) 0.0692(19) Uani 0.5 1 d DG . P B 1
I0 I 0.4886(3) 0.7141(6) 0.4751(10) 0.0761(10) Uani 0.31(2) 1 d . . P A 2
I1 I 0.4469(2) 0.5183(5) 0.2549(4) 0.0842(16) Uani 0.33(3) 1 d D . P A 2

loop_
_atom_site_aniso_label
_atom_site_aniso_U_11
_atom_site_aniso_U_22
_atom_site_aniso_U_33
_atom_site_aniso_U_23
_atom_site_aniso_U_13
_atom_site_aniso_U_12
Bi01 0.0594(2) 0.0605(2) 0.0842(3) 0.000 0.0482(2) 0.000
I002 0.0585(3) 0.0864(4) 0.0592(3) 0.000 0.0371(2) 0.000
I003 0.1314(8) 0.0516(4) 0.0814(5) 0.000 0.0609(5) 0.000
I004 0.096(4) 0.0498(18) 0.069(4) 0.000 0.060(3) 0.000
I005 0.032(4) 0.096(6) 0.053(4) 0.000 0.019(2) 0.000
C007 0.125(6) 0.054(3) 0.116(5) 0.012(4) 0.103(5) 0.017(4)
C00A 0.097(11) 0.065(5) 0.070(9) 0.020(7) 0.058(8) 0.027(8)
C8 0.073(5) 0.101(10) 0.090(6) 0.029(7) 0.051(5) 0.031(6)
C3 0.092(8) 0.102(10) 0.081(7) 0.001(6) 0.053(7) 0.007(7)
C5 0.090(5) 0.118(6) 0.096(5) -0.030(5) 0.063(4) -0.006(5)
C6 0.075(7) 0.129(15) 0.114(12) -0.031(10) 0.063(8) -0.010(8)
C7 0.067(7) 0.115(11) 0.120(12) -0.041(9) 0.060(8) -0.014(6)
N0 0.072(5) 0.071(3) 0.081(5) 0.008(3) 0.052(4) 0.009(3)
C2 0.147(10) 0.108(11) 0.150(10) -0.038(10) 0.130(9) -0.042(10)
C4 0.114(10) 0.17(2) 0.155(10) 0.083(16) 0.110(9) 0.063(12)
C2A 0.147(10) 0.108(11) 0.150(10) -0.038(10) 0.130(9) -0.042(10)
C4A 0.114(10) 0.17(2) 0.155(10) 0.083(16) 0.110(9) 0.063(12)
C0 0.125(6) 0.054(3) 0.116(5) 0.012(4) 0.103(5) 0.017(4)
C1 0.097(11) 0.065(5) 0.070(9) 0.020(7) 0.058(8) 0.027(8)
C13 0.073(5) 0.101(10) 0.090(6) 0.029(7) 0.051(5) 0.031(6)
C9 0.092(8) 0.102(10) 0.081(7) 0.001(6) 0.053(7) 0.007(7)
C10 0.090(5) 0.118(6) 0.096(5) -0.030(5) 0.063(4) -0.006(5)
C11 0.075(7) 0.129(15) 0.114(12) -0.031(10) 0.063(8) -0.010(8)
C12 0.067(7) 0.115(11) 0.120(12) -0.041(9) 0.060(8) -0.014(6)
N1 0.072(5) 0.071(3) 0.081(5) 0.008(3) 0.052(4) 0.009(3)
I0 0.066(2) 0.0517(11) 0.079(3) 0.0058(16) 0.0163(18) -0.0042(10)
I1 0.087(4) 0.0688(19) 0.102(3) 0.0125(12) 0.053(3) -0.0050(7)

loop_
_atom_type_symbol
_atom_type_description
_atom_type_scat_dispersion_real
_atom_type_scat_dispersion_imag
_atom_type_scat_source
C C 0.0033 0.0016 'International Tables Vol C Tables 4.2.6.8 and 6.1.1.4'
H H 0.0000 0.0000 'International Tables Vol C Tables 4.2.6.8 and 6.1.1.4'
Bi Bi -4.1077 10.2566 'International Tables Vol C Tables 4.2.6.8 and 6.1.1.4'
I I -0.4742 1.8119 'International Tables Vol C Tables 4.2.6.8 and 6.1.1.4'
N N 0.0061 0.0033 'International Tables Vol C Tables 4.2.6.8 and 6.1.1.4'
O O 0.0106 0.0060 'International Tables Vol C Tables 4.2.6.8 and 6.1.1.4'

loop_
_geom_angle_atom_site_label_1
_geom_angle_atom_site_label_2
_geom_angle_atom_site_label_3
_geom_angle
_geom_angle_site_symmetry_1
_geom_angle_site_symmetry_3
_geom_angle_publ_flag
I002 Bi01 I002 180.0 . 5_666 ?
I002 Bi01 I0 91.75(9) 5_666 6_565 ?
I002 Bi01 I0 91.75(9) 5_666 . ?
I002 Bi01 I0 88.25(9) . 6_565 ?
I002 Bi01 I0 88.25(9) . . ?
I004 Bi01 I002 90.000(1) 5_666 . ?
I004 Bi01 I002 90.000(1) 5_666 5_666 ?
I004 Bi01 I002 90.000(1) . 5_666 ?
I004 Bi01 I002 90.000(1) . . ?
I004 Bi01 I004 180.0 . 5_666 ?
I004 Bi01 I005 90.0 . 5_666 ?
I004 Bi01 I005 90.0 . . ?
I004 Bi01 I005 90.000(1) 5_666 . ?
I004 Bi01 I005 90.000(1) 5_666 5_666 ?
I005 Bi01 I002 88.95(7) 5_666 . ?
I005 Bi01 I002 88.95(7) . 5_666 ?
I005 Bi01 I002 91.05(7) 5_666 5_666 ?
I005 Bi01 I002 91.05(7) . . ?
I005 Bi01 I005 180.0 5_666 . ?
I0 Bi01 I0 169.4(4) . 6_565 ?
I1 Bi01 I002 90.58(7) 6_565 . ?
I1 Bi01 I002 89.42(7) . 5_666 ?
I1 Bi01 I002 90.58(7) 5_666 5_666 ?
I1 Bi01 I002 89.42(7) 2_656 . ?
I1 Bi01 I002 89.42(7) 6_565 5_666 ?
I1 Bi01 I002 90.58(7) . . ?
I1 Bi01 I002 90.58(7) 2_656 5_666 ?
I1 Bi01 I002 89.42(7) 5_666 . ?
I1 Bi01 I0 89.9(3) 2_656 . ?
I1 Bi01 I0 89.9(3) 5_666 6_565 ?
I1 Bi01 I0 79.9(3) 6_565 6_565 ?
I1 Bi01 I0 79.9(3) . . ?
I1 Bi01 I0 100.1(3) 2_656 6_565 ?
I1 Bi01 I0 90.1(3) . 6_565 ?
I1 Bi01 I0 90.1(3) 6_565 . ?
I1 Bi01 I0 100.1(3) 5_666 . ?
I1 Bi01 I1 10.2(3) 2_656 5_666 ?
I1 Bi01 I1 169.8(3) 6_565 5_666 ?
I1 Bi01 I1 10.2(3) 6_565 . ?
I1 Bi01 I1 169.8(3) 2_656 . ?
I1 Bi01 I1 180.0 5_666 . ?
I1 Bi01 I1 180.0 6_565 2_656 ?
C2A C007 C4A 120(2) . . ?
C2A C007 C1 103.6(18) . . ?
C4A C007 C1 136(2) . . ?
H00A C00A H00B 108.2 . . ?
N0 C00A H00A 109.7 . . ?
N0 C00A H00B 109.7 . . ?
N0 C00A C0 110(2) . . ?
C0 C00A H00A 109.7 . . ?
C0 C00A H00B 109.7 . . ?
C3 C8 H8 120.0 . . ?
C3 C8 N0 120.0 . . ?
N0 C8 H8 120.0 . . ?
C8 C3 H3 120.0 . . ?
C8 C3 C5 120.0 . . ?
C5 C3 H3 120.0 . . ?
C3 C5 H5 120.0 . . ?
C6 C5 C3 120.0 . . ?
C6 C5 H5 120.0 . . ?
C5 C6 H6 120.0 . . ?
C5 C6 C7 120.0 . . ?
C7 C6 H6 120.0 . . ?
C6 C7 H7 120.0 . . ?
N0 C7 C6 120.0 . . ?
N0 C7 H7 120.0 . . ?
C8 N0 C00A 119.9(7) . . ?
C7 N0 C00A 120.0(7) . . ?
C7 N0 C8 120.0 . . ?
C4 C2 H2 117.2 7_565 . ?
C0 C2 H2 117.2 . . ?
C0 C2 C4 125.7(15) . 7_565 ?
C2 C4 H4 121.6 7_565 . ?
C0 C4 C2 117(2) . 7_565 ?
C0 C4 H4 121.6 . . ?
C007 C2A H2A 121.2 . . ?
C007 C2A C4A 118(2) . 7_565 ?
C4A C2A H2A 121.2 7_565 . ?
C007 C4A C2A 122(3) . 7_565 ?
C007 C4A H4A 118.9 . . ?
C2A C4A H4A 118.9 7_565 . ?
C2 C0 C00A 134.0(19) . . ?
C2 C0 C4 116.5(17) . . ?
C4 C0 C00A 109.0(18) . . ?
C007 C1 H1A 109.0 . . ?
C007 C1 H1B 109.0 . . ?
H1A C1 H1B 107.8 . . ?
N1 C1 C007 113(2) . . ?
N1 C1 H1A 109.0 . . ?
N1 C1 H1B 109.0 . . ?
C9 C13 H13 120.0 . . ?
C9 C13 N1 120.0 . . ?
N1 C13 H13 120.0 . . ?
C13 C9 H9 120.0 . . ?
C13 C9 C10 120.0 . . ?
C10 C9 H9 120.0 . . ?
C9 C10 H10 120.0 . . ?
C11 C10 C9 120.0 . . ?
C11 C10 H10 120.0 . . ?
C10 C11 H11 120.0 . . ?
C10 C11 C12 120.0 . . ?
C12 C11 H11 120.0 . . ?
C11 C12 H12 120.0 . . ?
N1 C12 C11 120.0 . . ?
N1 C12 H12 120.0 . . ?
C13 N1 C1 119.7(6) . . ?
C12 N1 C1 120.3(6) . . ?
C12 N1 C13 120.0 . . ?
I0 I0 Bi01 84.68(19) 2_656 . ?
I1 I1 Bi01 84.88(16) 6_565 . ?

loop_
_geom_bond_atom_site_label_1
_geom_bond_atom_site_label_2
_geom_bond_distance
_geom_bond_site_symmetry_2
_geom_bond_publ_flag
Bi01 I002 3.0983(6) . ?
Bi01 I002 3.0984(6) 5_666 ?
Bi01 I004 2.997(9) . ?
Bi01 I004 2.997(9) 5_666 ?
Bi01 I005 3.064(5) . ?
Bi01 I005 3.064(5) 5_666 ?
Bi01 I0 3.163(9) 6_565 ?
Bi01 I0 3.163(9) . ?
Bi01 I1 3.023(5) 6_565 ?
Bi01 I1 3.023(5) . ?
Bi01 I1 3.023(5) 5_666 ?
Bi01 I1 3.023(5) 2_656 ?
C007 C2A 1.319(18) . ?
C007 C4A 1.319(18) . ?
C007 C1 1.530(14) . ?
C00A H00A 0.9900 . ?
C00A H00B 0.9900 . ?
C00A N0 1.459(12) . ?
C00A C0 1.531(14) . ?
C8 H8 0.9500 . ?
C8 C3 1.3900 . ?
C8 N0 1.3900 . ?
C3 H3 0.9500 . ?
C3 C5 1.3900 . ?
C5 H5 0.9500 . ?
C5 C6 1.3900 . ?
C6 H6 0.9500 . ?
C6 C7 1.3900 . ?
C7 H7 0.9500 . ?
C7 N0 1.3900 . ?
C2 H2 0.9500 . ?
C2 C4 1.446(16) 7_565 ?
C2 C0 1.433(18) . ?
C4 C2 1.446(16) 7_565 ?
C4 H4 0.9500 . ?
C4 C0 1.434(18) . ?
C2A H2A 0.9500 . ?
C2A C4A 1.334(17) 7_565 ?
C4A C2A 1.334(17) 7_565 ?
C4A H4A 0.9500 . ?
C1 H1A 0.9900 . ?
C1 H1B 0.9900 . ?
C1 N1 1.461(12) . ?
C13 H13 0.9500 . ?
C13 C9 1.3900 . ?
C13 N1 1.3900 . ?
C9 H9 0.9500 . ?
C9 C10 1.3900 . ?
C10 H10 0.9500 . ?
C10 C11 1.3900 . ?
C11 H11 0.9500 . ?
C11 C12 1.3900 . ?
C12 H12 0.9500 . ?
C12 N1 1.3900 . ?
I0 I0 0.59(2) 2_656 ?
I1 I1 0.539(16) 6_565 ?

loop_
_geom_torsion_atom_site_label_1
_geom_torsion_atom_site_label_2
_geom_torsion_atom_site_label_3
_geom_torsion_atom_site_label_4
_geom_torsion
_geom_torsion_site_symmetry_1
_geom_torsion_site_symmetry_2
_geom_torsion_site_symmetry_3
_geom_torsion_site_symmetry_4
_geom_torsion_publ_flag
C007 C1 N1 C13 -75.0(15) . . . . ?
C007 C1 N1 C12 105.6(15) . . . . ?
C8 C3 C5 C6 0.0 . . . . ?
C3 C8 N0 C00A -176.3(12) . . . . ?
C3 C8 N0 C7 0.0 . . . . ?
C3 C5 C6 C7 0.0 . . . . ?
C5 C6 C7 N0 0.0 . . . . ?
C6 C7 N0 C00A 176.3(12) . . . . ?
C6 C7 N0 C8 0.0 . . . . ?
N0 C00A C0 C2 -46(5) . . . . ?
N0 C00A C0 C4 125(3) . . . . ?
N0 C8 C3 C5 0.0 . . . . ?
C2 C4 C0 C00A 176(3) 7_565 . . . ?
C2 C4 C0 C2 -11(5) 7_565 . . . ?
C4 C2 C0 C00A -177(4) 7_565 . . . ?
C4 C2 C0 C4 12(6) 7_565 . . . ?
C2A C007 C4A C2A -7(6) . . . 7_565 ?
C2A C007 C1 N1 -106(3) . . . . ?
C4A C007 C2A C4A 6(5) . . . 7_565 ?
C4A C007 C1 N1 66(5) . . . . ?
C0 C00A N0 C8 -70.0(17) . . . . ?
C0 C00A N0 C7 113.7(17) . . . . ?
C1 C007 C2A C4A 180(2) . . . 7_565 ?
C1 C007 C4A C2A -178(4) . . . 7_565 ?
C13 C9 C10 C11 0.0 . . . . ?
C9 C13 N1 C1 -179.4(12) . . . . ?
C9 C13 N1 C12 0.0 . . . . ?
C9 C10 C11 C12 0.0 . . . . ?
C10 C11 C12 N1 0.0 . . . . ?
C11 C12 N1 C1 179.4(13) . . . . ?
C11 C12 N1 C13 0.0 . . . . ?
N1 C13 C9 C10 0.0 . . . . ?

loop_
_smtbx_masks_void_nr
_smtbx_masks_void_average_x
_smtbx_masks_void_average_y
_smtbx_masks_void_average_z
_smtbx_masks_void_volume
_smtbx_masks_void_count_electrons
_smtbx_masks_void_content
1 -0.661 0.000 -0.661 440.8 125.4 '3 C3NOH7'
2 -0.814 0.500 -0.314 440.8 125.4 '3 C3NOH7'
